data_7060549
loop_
_publ_author_name
'Zhang, Chunyang'
'Cheng, Zhijie'
'Tan, Pengfei'
'Lv, Wei'
'Cui, Huihui'
'Chen, Lei'
'Cai, Xingwei'
'Zhao, Yuyuan'
'Yuan, Aihua'

_publ_section_title
;
 Tuning the ligand field in seven-coordinate Dy(iii) complexes to perturb
 single-ion magnet behavior
;
_journal_issue 19
_journal_name_full 'New Journal of Chemistry'
_journal_page_first 8591
_journal_page_last 8596
_journal_paper_doi 10.1039/D1NJ00734C
_journal_volume 45
_journal_year 2021
_chemical_formula_sum 'C18 H18 Cl3 Dy N4'
_chemical_formula_weight 559.21
_space_group_crystal_system monoclinic
_space_group_IT_number 14
_space_group_name_Hall '-P 2ybc'
_space_group_name_H-M_alt 'P 1 21/c 1'
_atom_sites_solution_hydrogens geom
_audit_creation_method SHELXL-2016/6
_audit_update_record
;
2021-02-10 deposited with the CCDC.	2021-04-13 downloaded from the CCDC.
;
_cell_angle_alpha 90
_cell_angle_beta 104.2820(10)
_cell_angle_gamma 90
_cell_formula_units_Z 4
_cell_length_a 8.65720(10)
_cell_length_b 16.2902(2)
_cell_length_c 14.7873(2)
_cell_measurement_reflns_used 12244
_cell_measurement_temperature 296(2)
_cell_measurement_theta_max 27.477
_cell_measurement_theta_min 2.428
_cell_volume 2020.96(4)
_computing_cell_refinement 'Bruker SMART'
_computing_data_collection 'Bruker SMART'
_computing_data_reduction 'Bruker SAINT'
_computing_molecular_graphics 'Bruker SHELXTL'
_computing_publication_material 'Bruker SHELXTL'
_computing_structure_refinement 'SHELXL-2016/6 (Sheldrick, 2016)'
_computing_structure_solution 'Bruker SHELXTL'
_diffrn_ambient_temperature 296(2)
_diffrn_measured_fraction_theta_full 0.997
_diffrn_measured_fraction_theta_max 0.996
_diffrn_measurement_device_type 'CCD area detector'
_diffrn_measurement_method 'phi and omega scans'
_diffrn_radiation_type MoK\a
_diffrn_radiation_wavelength 0.71073
_diffrn_reflns_av_R_equivalents 0.0195
_diffrn_reflns_av_unetI/netI 0.0182
_diffrn_reflns_Laue_measured_fraction_full 0.997
_diffrn_reflns_Laue_measured_fraction_max 0.996
_diffrn_reflns_limit_h_max 10
_diffrn_reflns_limit_h_min -11
_diffrn_reflns_limit_k_max 18
_diffrn_reflns_limit_k_min -21
_diffrn_reflns_limit_l_max 19
_diffrn_reflns_limit_l_min -19
_diffrn_reflns_number 21846
_diffrn_reflns_point_group_measured_fraction_full 0.997
_diffrn_reflns_point_group_measured_fraction_max 0.996
_diffrn_reflns_theta_full 25.242
_diffrn_reflns_theta_max 27.488
_diffrn_reflns_theta_min 2.731
_exptl_absorpt_coefficient_mu 4.103
_exptl_absorpt_correction_T_max 0.5968
_exptl_absorpt_correction_T_min 0.4803
_exptl_absorpt_correction_type multi-scan
_exptl_absorpt_process_details sadabs
_exptl_crystal_density_diffrn 1.838
_exptl_crystal_description block
_exptl_crystal_F_000 1084
_exptl_crystal_size_max 0.210
_exptl_crystal_size_mid 0.180
_exptl_crystal_size_min 0.140
_refine_diff_density_max 0.803
_refine_diff_density_min -0.890
_refine_diff_density_rms 0.075
_refine_ls_extinction_method none
_refine_ls_goodness_of_fit_ref 1.093
_refine_ls_hydrogen_treatment constr
_refine_ls_matrix_type full
_refine_ls_number_parameters 235
_refine_ls_number_reflns 4625
_refine_ls_number_restraints 0
_refine_ls_restrained_S_all 1.093
_refine_ls_R_factor_all 0.0249
_refine_ls_R_factor_gt 0.0195
_refine_ls_shift/su_max 0.002
_refine_ls_shift/su_mean 0.000
_refine_ls_structure_factor_coef Fsqd
_refine_ls_weighting_details 'w=1/[\s^2^(Fo^2^)+(0.0247P)^2^+0.4200P] where P=(Fo^2^+2Fc^2^)/3'
_refine_ls_weighting_scheme calc
_refine_ls_wR_factor_gt 0.0449
_refine_ls_wR_factor_ref 0.0471
_reflns_Friedel_coverage 0.000
_reflns_number_gt 4080
_reflns_number_total 4625
_reflns_threshold_expression 'I > 2\s(I)'
_cod_data_source_file d1nj00734c2.cif
_cod_data_source_block '[Dy(TPA)Cl3]'
_cod_depositor_comments 'Adding full bibliography for 7060549--7060550.cif.'
_cod_original_sg_symbol_H-M 'P 21/c'
_cod_database_code 7060549
_shelx_shelxl_version_number 2016/6
_shelx_space_group_comment
;
The symmetry employed for this shelxl refinement is uniquely defined
by the following loop, which should always be used as a source of
symmetry information in preference to the above space-group names.
They are only intended as comments.
;
_shelx_estimated_absorpt_t_min 0.480
_shelx_estimated_absorpt_t_max 0.597

loop_
_space_group_symop_operation_xyz
'x, y, z'
'-x, y+1/2, -z+1/2'
'-x, -y, -z'
'x, -y-1/2, z-1/2'

loop_
_atom_site_label
_atom_site_type_symbol
_atom_site_fract_x
_atom_site_fract_y
_atom_site_fract_z
_atom_site_U_iso_or_equiv
_atom_site_adp_type
_atom_site_occupancy
_atom_site_site_symmetry_order
_atom_site_calc_flag
_atom_site_refinement_flags_posn
_atom_site_refinement_flags_adp
_atom_site_refinement_flags_occupancy
_atom_site_disorder_assembly
_atom_site_disorder_group
Dy1 Dy 0.72222(2) 0.14831(2) 0.75688(2) 0.02515(4) Uani 1 1 d . . . . .
N1 N 0.5151(2) 0.24011(11) 0.80486(12) 0.0244(4) Uani 1 1 d . . . . .
N2 N 0.4586(2) 0.16073(12) 0.63561(14) 0.0327(5) Uani 1 1 d . . . . .
N3 N 0.7983(2) 0.29688(13) 0.78029(15) 0.0344(5) Uani 1 1 d . . . . .
N4 N 0.6718(3) 0.11844(14) 0.91595(14) 0.0372(5) Uani 1 1 d . . . . .
Cl1 Cl 0.64187(8) -0.00716(4) 0.74026(5) 0.04401(16) Uani 1 1 d . . . . .
Cl2 Cl 1.01911(8) 0.13019(5) 0.84839(6) 0.0571(2) Uani 1 1 d . . . . .
Cl3 Cl 0.81806(10) 0.15393(6) 0.60326(5) 0.0640(3) Uani 1 1 d . . . . .
C1 C 0.4046(3) 0.27731(15) 0.72235(16) 0.0325(5) Uani 1 1 d . . . . .
H1A H 0.457055 0.323276 0.700726 0.039 Uiso 1 1 calc R U . . .
H1B H 0.311711 0.298287 0.740448 0.039 Uiso 1 1 calc R U . . .
C2 C 0.3518(3) 0.21738(15) 0.64415(15) 0.0297(5) Uani 1 1 d . . . . .
C3 C 0.2051(3) 0.22362(19) 0.58174(18) 0.0474(7) Uani 1 1 d . . . . .
H3 H 0.132330 0.263208 0.589887 0.057 Uiso 1 1 calc R U . . .
C4 C 0.1677(3) 0.1705(2) 0.5072(2) 0.0549(8) Uani 1 1 d . . . . .
H4 H 0.069583 0.174180 0.464036 0.066 Uiso 1 1 calc R U . . .
C5 C 0.2764(3) 0.1120(2) 0.49711(18) 0.0475(7) Uani 1 1 d . . . . .
H5 H 0.253319 0.075237 0.447437 0.057 Uiso 1 1 calc R U . . .
C6 C 0.4200(3) 0.10903(18) 0.56212(17) 0.0412(6) Uani 1 1 d . . . . .
H6 H 0.494050 0.069651 0.555273 0.049 Uiso 1 1 calc R U . . .
C7 C 0.4235(3) 0.18885(17) 0.85538(16) 0.0342(5) Uani 1 1 d . . . . .
H7A H 0.356176 0.151286 0.812000 0.041 Uiso 1 1 calc R U . . .
H7B H 0.355053 0.223650 0.881928 0.041 Uiso 1 1 calc R U . . .
C8 C 0.5323(3) 0.14085(14) 0.93180(17) 0.0328(6) Uani 1 1 d . . . . .
C9 C 0.4885(4) 0.11950(18) 1.01238(19) 0.0475(7) Uani 1 1 d . . . . .
H9 H 0.391336 0.136773 1.021958 0.057 Uiso 1 1 calc R U . . .
C10 C 0.5902(5) 0.07237(18) 1.07827(19) 0.0562(9) Uani 1 1 d . . . . .
H10 H 0.562901 0.057187 1.132928 0.067 Uiso 1 1 calc R U . . .
C11 C 0.7308(4) 0.04844(19) 1.06225(19) 0.0573(9) Uani 1 1 d . . . . .
H11 H 0.800754 0.016044 1.105624 0.069 Uiso 1 1 calc R U . . .
C12 C 0.7696(4) 0.07235(18) 0.98139(18) 0.0512(8) Uani 1 1 d . . . . .
H12 H 0.867080 0.056058 0.971544 0.061 Uiso 1 1 calc R U . . .
C13 C 0.5961(3) 0.30705(15) 0.86661(16) 0.0319(5) Uani 1 1 d . . . . .
H13A H 0.640106 0.285294 0.928690 0.038 Uiso 1 1 calc R U . . .
H13B H 0.518635 0.348897 0.871185 0.038 Uiso 1 1 calc R U . . .
C14 C 0.7267(3) 0.34501(14) 0.83095(17) 0.0320(5) Uani 1 1 d . . . . .
C15 C 0.7754(4) 0.42530(17) 0.8525(2) 0.0481(7) Uani 1 1 d . . . . .
H15 H 0.722879 0.458121 0.886870 0.058 Uiso 1 1 calc R U . . .
C16 C 0.9019(4) 0.4557(2) 0.8225(2) 0.0557(8) Uani 1 1 d . . . . .
H16 H 0.936772 0.509256 0.836743 0.067 Uiso 1 1 calc R U . . .
C17 C 0.9759(4) 0.4067(2) 0.7716(2) 0.0558(8) Uani 1 1 d . . . . .
H17 H 1.061969 0.426039 0.750678 0.067 Uiso 1 1 calc R U . . .
C18 C 0.9211(3) 0.32844(19) 0.7519(2) 0.0489(7) Uani 1 1 d . . . . .
H18 H 0.971873 0.295337 0.716804 0.059 Uiso 1 1 calc R U . . .

loop_
_atom_site_aniso_label
_atom_site_aniso_U_11
_atom_site_aniso_U_22
_atom_site_aniso_U_33
_atom_site_aniso_U_23
_atom_site_aniso_U_13
_atom_site_aniso_U_12
Dy1 0.02023(6) 0.02580(7) 0.02935(6) -0.00158(4) 0.00599(4) 0.00112(4)
N1 0.0223(9) 0.0220(10) 0.0289(9) -0.0019(8) 0.0064(7) -0.0016(8)
N2 0.0288(11) 0.0344(12) 0.0319(10) -0.0023(8) 0.0021(8) 0.0005(9)
N3 0.0272(11) 0.0314(12) 0.0451(11) 0.0026(10) 0.0101(9) -0.0041(9)
N4 0.0430(13) 0.0378(12) 0.0302(10) 0.0045(9) 0.0075(9) 0.0047(11)
Cl1 0.0451(4) 0.0273(3) 0.0582(4) -0.0034(3) 0.0101(3) -0.0028(3)
Cl2 0.0244(3) 0.0583(5) 0.0803(5) 0.0130(4) -0.0027(3) 0.0037(3)
Cl3 0.0469(4) 0.1101(8) 0.0410(4) -0.0072(4) 0.0224(3) -0.0127(4)
C1 0.0267(12) 0.0305(14) 0.0382(12) 0.0026(10) 0.0039(10) 0.0065(10)
C2 0.0234(11) 0.0339(14) 0.0314(11) 0.0054(10) 0.0063(9) 0.0000(10)
C3 0.0277(13) 0.066(2) 0.0449(15) -0.0046(14) 0.0015(11) 0.0092(13)
C4 0.0300(15) 0.084(2) 0.0430(15) -0.0072(16) -0.0048(12) -0.0040(15)
C5 0.0446(16) 0.058(2) 0.0351(13) -0.0096(13) 0.0012(12) -0.0095(15)
C6 0.0399(15) 0.0434(17) 0.0379(13) -0.0087(12) 0.0047(11) -0.0009(13)
C7 0.0285(13) 0.0390(15) 0.0375(13) -0.0016(11) 0.0125(10) -0.0039(11)
C8 0.0423(15) 0.0268(13) 0.0313(12) -0.0029(10) 0.0129(11) -0.0060(11)
C9 0.070(2) 0.0390(16) 0.0413(15) -0.0036(13) 0.0293(14) -0.0056(15)
C10 0.104(3) 0.0377(17) 0.0304(13) -0.0009(12) 0.0225(16) -0.0035(17)
C11 0.090(2) 0.0437(18) 0.0312(13) 0.0043(13) 0.0024(15) 0.0099(18)
C12 0.0593(19) 0.0511(19) 0.0398(14) 0.0062(13) 0.0061(13) 0.0166(15)
C13 0.0351(13) 0.0279(13) 0.0320(12) -0.0067(10) 0.0070(10) -0.0004(11)
C14 0.0288(13) 0.0256(13) 0.0362(12) 0.0022(10) -0.0021(10) -0.0010(10)
C15 0.0496(17) 0.0318(16) 0.0568(17) -0.0028(12) 0.0013(13) -0.0063(13)
C16 0.0498(18) 0.0378(18) 0.0670(19) 0.0094(15) -0.0097(15) -0.0185(15)
C17 0.0371(16) 0.055(2) 0.071(2) 0.0217(16) 0.0045(14) -0.0181(15)
C18 0.0353(15) 0.0473(18) 0.0670(19) 0.0106(15) 0.0184(14) -0.0073(13)

loop_
_atom_type_symbol
_atom_type_description
_atom_type_scat_dispersion_real
_atom_type_scat_dispersion_imag
_atom_type_scat_source
C C 0.0033 0.0016 'International Tables Vol C Tables 4.2.6.8 and 6.1.1.4'
H H 0.0000 0.0000 'International Tables Vol C Tables 4.2.6.8 and 6.1.1.4'
N N 0.0061 0.0033 'International Tables Vol C Tables 4.2.6.8 and 6.1.1.4'
Cl Cl 0.1484 0.1585 'International Tables Vol C Tables 4.2.6.8 and 6.1.1.4'
Dy Dy -0.1892 4.4098 'International Tables Vol C Tables 4.2.6.8 and 6.1.1.4'

loop_
_geom_angle_atom_site_label_1
_geom_angle_atom_site_label_2
_geom_angle_atom_site_label_3
_geom_angle
_geom_angle_site_symmetry_1
_geom_angle_site_symmetry_3
_geom_angle_publ_flag
N3 Dy1 N2 100.38(7) . . ?
N3 Dy1 N4 98.98(7) . . ?
N2 Dy1 N4 109.82(7) . . ?
N3 Dy1 N1 65.00(6) . . ?
N2 Dy1 N1 65.23(6) . . ?
N4 Dy1 N1 64.19(6) . . ?
N3 Dy1 Cl3 87.54(5) . . ?
N2 Dy1 Cl3 78.78(5) . . ?
N4 Dy1 Cl3 167.84(5) . . ?
N1 Dy1 Cl3 127.97(4) . . ?
N3 Dy1 Cl2 81.15(5) . . ?
N2 Dy1 Cl2 166.93(5) . . ?
N4 Dy1 Cl2 82.57(5) . . ?
N1 Dy1 Cl2 126.07(4) . . ?
Cl3 Dy1 Cl2 88.36(3) . . ?
N3 Dy1 Cl1 177.42(5) . . ?
N2 Dy1 Cl1 80.75(5) . . ?
N4 Dy1 Cl1 78.45(5) . . ?
N1 Dy1 Cl1 113.67(4) . . ?
Cl3 Dy1 Cl1 94.96(3) . . ?
Cl2 Dy1 Cl1 98.28(2) . . ?
C7 N1 C1 109.27(18) . . ?
C7 N1 C13 109.63(18) . . ?
C1 N1 C13 108.51(18) . . ?
C7 N1 Dy1 108.05(14) . . ?
C1 N1 Dy1 111.35(13) . . ?
C13 N1 Dy1 110.02(13) . . ?
C2 N2 C6 117.9(2) . . ?
C2 N2 Dy1 120.76(15) . . ?
C6 N2 Dy1 121.32(17) . . ?
C14 N3 C18 117.7(2) . . ?
C14 N3 Dy1 120.04(16) . . ?
C18 N3 Dy1 121.9(2) . . ?
C8 N4 C12 117.5(2) . . ?
C8 N4 Dy1 118.60(16) . . ?
C12 N4 Dy1 123.40(19) . . ?
N1 C1 C2 112.43(19) . . ?
N2 C2 C3 122.3(2) . . ?
N2 C2 C1 115.98(19) . . ?
C3 C2 C1 121.7(2) . . ?
C2 C3 C4 119.1(3) . . ?
C5 C4 C3 119.4(3) . . ?
C6 C5 C4 118.3(3) . . ?
N2 C6 C5 123.0(3) . . ?
N1 C7 C8 111.1(2) . . ?
N4 C8 C9 122.3(2) . . ?
N4 C8 C7 115.9(2) . . ?
C9 C8 C7 121.7(3) . . ?
C10 C9 C8 119.2(3) . . ?
C11 C10 C9 118.9(3) . . ?
C10 C11 C12 119.6(3) . . ?
N4 C12 C11 122.5(3) . . ?
N1 C13 C14 111.77(19) . . ?
N3 C14 C15 121.7(3) . . ?
N3 C14 C13 116.8(2) . . ?
C15 C14 C13 121.5(2) . . ?
C16 C15 C14 119.2(3) . . ?
C17 C16 C15 119.3(3) . . ?
C16 C17 C18 118.7(3) . . ?
N3 C18 C17 123.5(3) . . ?

loop_
_geom_bond_atom_site_label_1
_geom_bond_atom_site_label_2
_geom_bond_distance
_geom_bond_site_symmetry_2
_geom_bond_publ_flag
Dy1 N3 2.510(2) . ?
Dy1 N2 2.539(2) . ?
Dy1 N4 2.543(2) . ?
Dy1 N1 2.5658(18) . ?
Dy1 Cl3 2.6052(7) . ?
Dy1 Cl2 2.6093(7) . ?
Dy1 Cl1 2.6218(7) . ?
N1 C7 1.475(3) . ?
N1 C1 1.482(3) . ?
N1 C13 1.483(3) . ?
N2 C2 1.334(3) . ?
N2 C6 1.350(3) . ?
N3 C14 1.337(3) . ?
N3 C18 1.339(3) . ?
N4 C8 1.336(3) . ?
N4 C12 1.346(3) . ?
C1 C2 1.496(3) . ?
C2 C3 1.377(3) . ?
C3 C4 1.376(4) . ?
C4 C5 1.374(4) . ?
C5 C6 1.372(3) . ?
C7 C8 1.500(3) . ?
C8 C9 1.381(4) . ?
C9 C10 1.375(4) . ?
C10 C11 1.353(5) . ?
C11 C12 1.375(4) . ?
C13 C14 1.495(4) . ?
C14 C15 1.387(3) . ?
C15 C16 1.372(4) . ?
C16 C17 1.361(5) . ?
C17 C18 1.366(4) . ?
